data_2241679
loop_
_publ_author_name
'Glatz, Mathias'
'St\"oger, Berthold'
'Weil, Matthias'
'Kirchner, Karl'

_publ_section_title
;
 Crystal structure of
 bis[\m-2-(diisopropylphosphoryl)propan-2-olato-\k^3^<i>O</i>^1^,<i>O</i>^2^:<i>O</i>^1^]bis[chloridooxidovanadium(IV)]
;
_journal_issue 6
_journal_name_full 'Acta Crystallographica Section E'
_journal_page_first 785
_journal_page_last 788
_journal_paper_doi 10.1107/S2056989016007362
_journal_volume 72
_journal_year 2016
_chemical_formula_iupac '[V2 (C9 H20 O2 P1)2 Cl2 O2]'
_chemical_formula_moiety 'C18 H40 Cl2 O6 P2 V2'
_chemical_formula_sum 'C18 H40 Cl2 O6 P2 V2'
_chemical_formula_weight 587.2
_chemical_name_systematic
Bis[\m-2-(diisopropylphosphoryl)propan-2-olato-\k^3^<i>O</i>^1^,<i>O</i>^2^:<i>O</i>^1^]bis[chloridooxidovanadium(IV)]
_space_group_IT_number 2
_symmetry_cell_setting triclinic
_symmetry_space_group_name_Hall '-P 1'
_symmetry_space_group_name_H-M 'P -1'
_cell_angle_alpha 104.148(7)
_cell_angle_beta 96.778(6)
_cell_angle_gamma 98.132(6)
_cell_formula_units_Z 1
_cell_length_a 8.0592(17)
_cell_length_b 8.611(2)
_cell_length_c 10.170(2)
_cell_measurement_reflns_used 4741
_cell_measurement_temperature 100
_cell_measurement_theta_max 25.5
_cell_measurement_theta_min 2.5
_cell_volume 668.9(2)
_computing_cell_refinement
;
SAINT-Plus (Bruker, 2015)
;
_computing_data_collection
;
APEX2 (Bruker, 2015)
;
_computing_data_reduction
;
SAINT-Plus (Bruker, 2015)
;
_computing_molecular_graphics
;
Mercury (Macrae <i>et al.</i>, 2006)
;
_computing_publication_material
;
publCIF (Westrip, 2010)
;
_computing_structure_refinement
;
JANA2006 (Pet\<r\'i\<cek <i>et al.</i>, 2014)
;
_computing_structure_solution
;
SUPERFLIP (Palatinus & Chapuis, 2007)
;
_diffrn_ambient_temperature 100
_diffrn_measured_fraction_theta_full 0.99
_diffrn_measured_fraction_theta_max 0.99
_diffrn_measurement_device 'four-circle diffractometer'
_diffrn_measurement_device_type 'Bruker Kappa APEXII CCD'
_diffrn_measurement_method '\w- and \f-scans'
_diffrn_radiation_monochromator graphite
_diffrn_radiation_source 'X-ray tube'
_diffrn_radiation_type 'Mo K\a'
_diffrn_radiation_wavelength 0.71073
_diffrn_reflns_av_R_equivalents 0.0527
_diffrn_reflns_limit_h_max 10
_diffrn_reflns_limit_h_min -10
_diffrn_reflns_limit_k_max 11
_diffrn_reflns_limit_k_min -11
_diffrn_reflns_limit_l_max 13
_diffrn_reflns_limit_l_min -13
_diffrn_reflns_number 13875
_diffrn_reflns_theta_full 28.01
_diffrn_reflns_theta_max 28.01
_diffrn_reflns_theta_min 2.09
_exptl_absorpt_coefficient_mu 1.047
_exptl_absorpt_correction_T_max 0.99
_exptl_absorpt_correction_T_min 0.80
_exptl_absorpt_correction_type multi-scan
_exptl_absorpt_process_details
;
(<i>SADABS</i>; Bruker, 2015)
;
_exptl_crystal_colour 'translucent pale violet'
_exptl_crystal_density_diffrn 1.4579
_exptl_crystal_description plate
_exptl_crystal_F_000 306
_exptl_crystal_size_max 0.38
_exptl_crystal_size_mid 0.18
_exptl_crystal_size_min 0.01
_refine_diff_density_max 0.59
_refine_diff_density_min -0.31
_refine_ls_extinction_method none
_refine_ls_goodness_of_fit_ref 1.53
_refine_ls_hydrogen_treatment constr
_refine_ls_number_constraints 80
_refine_ls_number_parameters 136
_refine_ls_number_reflns 3233
_refine_ls_number_restraints 0
_refine_ls_R_factor_all 0.0727
_refine_ls_R_factor_gt 0.0401
_refine_ls_shift/su_max 0.0087
_refine_ls_shift/su_mean 0.0009
_refine_ls_structure_factor_coef F
_refine_ls_weighting_details w=1/(\s^2^(F)+0.0001F^2^)
_refine_ls_weighting_scheme sigma
_refine_ls_wR_factor_gt 0.0424
_refine_ls_wR_factor_ref 0.0444
_reflns_number_gt 2231
_reflns_number_total 3233
_reflns_threshold_expression I>3\s(I)
_cod_data_source_file hb7583sup1.cif
_cod_data_source_block I
_cod_original_cell_volume 668.9(3)
_cod_database_code 2241679

loop_
_space_group_symop_id
_space_group_symop_operation_xyz
1 x,y,z
2 -x,-y,-z

loop_
_atom_site_type_symbol
_atom_site_label
_atom_site_fract_x
_atom_site_fract_y
_atom_site_fract_z
_atom_site_U_iso_or_equiv
_atom_site_adp_type
_atom_site_calc_flag
_atom_site_occupancy
V V1 0.38304(5) -0.00427(6) 0.36112(5) 0.01926(17) Uani d 1
Cl Cl1 0.25262(9) -0.24490(9) 0.20308(7) 0.0341(3) Uani d 1
P P1 0.68528(8) 0.13495(8) 0.24674(7) 0.0173(2) Uani d 1
O O1 0.49776(19) 0.0539(2) 0.21289(17) 0.0192(6) Uani d 1
O O2 0.60943(19) 0.0969(2) 0.47621(17) 0.0174(6) Uani d 1
O O3 0.2494(2) 0.1146(2) 0.38388(19) 0.0281(7) Uani d 1
C C1 0.7236(3) 0.2170(3) 0.4368(2) 0.0173(9) Uani d 1
C C2 0.6686(3) 0.3802(3) 0.4827(3) 0.0256(10) Uani d 1
C C3 0.9074(3) 0.2240(3) 0.4969(3) 0.0213(9) Uani d 1
C C4 0.7223(3) 0.2850(3) 0.1523(3) 0.0260(10) Uani d 1
C C5 0.5959(4) 0.4029(3) 0.1606(3) 0.0369(12) Uani d 1
C C6 0.9071(4) 0.3734(3) 0.1821(3) 0.0342(11) Uani d 1
C C7 0.8172(3) -0.0168(3) 0.1968(3) 0.0215(9) Uani d 1
C C8 0.7671(3) -0.1627(3) 0.2529(3) 0.0289(11) Uani d 1
C C9 0.7981(4) -0.0735(4) 0.0400(3) 0.0337(11) Uani d 1
H H1c2 0.745608 0.462229 0.460631 0.0307 Uiso d 1
H H2c2 0.556075 0.374592 0.436426 0.0307 Uiso d 1
H H3c2 0.669143 0.407097 0.580109 0.0307 Uiso d 1
H H1c3 0.981032 0.288554 0.455184 0.0256 Uiso d 1
H H2c3 0.924596 0.272033 0.594195 0.0256 Uiso d 1
H H3c3 0.932653 0.115831 0.479036 0.0256 Uiso d 1
H H1c4 0.700955 0.222399 0.058035 0.0312 Uiso d 1
H H1c5 0.483119 0.343833 0.152296 0.0443 Uiso d 1
H H2c5 0.623875 0.483795 0.247252 0.0443 Uiso d 1
H H3c5 0.601381 0.454885 0.0874 0.0443 Uiso d 1
H H1c6 0.981535 0.294962 0.173736 0.041 Uiso d 1
H H2c6 0.924906 0.436542 0.117545 0.041 Uiso d 1
H H3c6 0.930691 0.444049 0.273627 0.041 Uiso d 1
H H1c7 0.933264 0.031353 0.234338 0.0257 Uiso d 1
H H1c8 0.771966 -0.126298 0.350545 0.0347 Uiso d 1
H H2c8 0.653646 -0.215951 0.210932 0.0347 Uiso d 1
H H3c8 0.844026 -0.237513 0.232403 0.0347 Uiso d 1
H H1c9 0.851769 0.012298 0.006097 0.0404 Uiso d 1
H H2c9 0.850708 -0.167368 0.014034 0.0404 Uiso d 1
H H3c9 0.679713 -0.1011 0.001481 0.0404 Uiso d 1

loop_
_atom_site_aniso_label
_atom_site_aniso_U_11
_atom_site_aniso_U_22
_atom_site_aniso_U_33
_atom_site_aniso_U_12
_atom_site_aniso_U_13
_atom_site_aniso_U_23
_atom_site_aniso_type_symbol
V1 0.0077(2) 0.0305(3) 0.0189(2) 0.00292(19) -0.00264(18) 0.0079(2) V
Cl1 0.0313(4) 0.0409(5) 0.0202(4) -0.0142(3) -0.0024(3) 0.0041(3) Cl
P1 0.0116(3) 0.0196(4) 0.0192(4) 0.0018(3) -0.0006(3) 0.0044(3) P
O1 0.0098(9) 0.0280(11) 0.0191(9) 0.0024(8) -0.0036(7) 0.0082(8) O
O2 0.0074(8) 0.0242(10) 0.0193(9) -0.0004(7) -0.0018(7) 0.0070(8) O
O3 0.0147(10) 0.0439(13) 0.0314(11) 0.0116(9) 0.0038(8) 0.0169(10) O
C1 0.0133(13) 0.0208(15) 0.0166(13) 0.0028(11) -0.0006(10) 0.0045(11) C
C2 0.0190(14) 0.0269(16) 0.0287(16) 0.0041(12) 0.0021(12) 0.0039(13) C
C3 0.0123(13) 0.0274(16) 0.0206(14) -0.0008(11) -0.0014(11) 0.0040(12) C
C4 0.0270(15) 0.0247(16) 0.0244(15) -0.0028(13) 0.0001(12) 0.0093(13) C
C5 0.0474(19) 0.0229(17) 0.0393(19) 0.0034(15) -0.0047(16) 0.0134(14) C
C6 0.0380(17) 0.0282(17) 0.0328(18) -0.0055(14) 0.0060(15) 0.0078(15) C
C7 0.0118(13) 0.0256(16) 0.0228(14) 0.0054(11) -0.0007(11) -0.0008(12) C
C8 0.0236(15) 0.0246(16) 0.0357(17) 0.0110(13) -0.0030(13) 0.0023(14) C
C9 0.0290(17) 0.0390(19) 0.0289(16) 0.0106(15) 0.0038(14) -0.0013(14) C

loop_
_atom_type_symbol
_atom_type_scat_dispersion_real
_atom_type_scat_dispersion_imag
_atom_type_scat_source
C 0.0033 0.0016 'International Tables Vol C tables 4.2.6.8 and 6.1.1.1'
H 0.0000 0.0000 'International Tables Vol C tables 4.2.6.8 and 6.1.1.1'
Cl 0.1484 0.1585 'International Tables Vol C tables 4.2.6.8 and 6.1.1.1'
O 0.0106 0.0060 'International Tables Vol C tables 4.2.6.8 and 6.1.1.1'
P 0.1023 0.0942 'International Tables Vol C tables 4.2.6.8 and 6.1.1.1'
V 0.3005 0.5294 'International Tables Vol C tables 4.2.6.8 and 6.1.1.1'

loop_
_geom_angle_atom_site_label_1
_geom_angle_atom_site_label_2
_geom_angle_atom_site_label_3
_geom_angle_site_symmetry_1
_geom_angle_site_symmetry_3
_geom_angle
Cl1 V1 O1 . . 87.75(5)
Cl1 V1 O2 . . 139.45(6)
Cl1 V1 O2 . 2_656 95.33(5)
Cl1 V1 O3 . . 108.79(6)
O1 V1 O2 . . 82.92(7)
O1 V1 O2 . 2_656 148.82(7)
O1 V1 O3 . . 103.91(10)
O2 V1 O2 . 2_656 74.64(7)
O2 V1 O3 . . 111.77(8)
O2 V1 O3 2_656 . 104.38(9)
O1 P1 C1 . . 104.13(10)
O1 P1 C4 . . 109.68(11)
O1 P1 C7 . . 109.71(10)
C1 P1 C4 . . 114.97(12)
C1 P1 C7 . . 109.83(12)
C4 P1 C7 . . 108.40(13)
V1 O1 P1 . . 118.99(10)
V1 O2 V1 . 2_656 105.36(8)
V1 O2 C1 . . 120.68(14)
V1 O2 C1 2_656 . 133.87(13)
P1 C1 O2 . . 100.94(13)
P1 C1 C2 . . 112.56(19)
P1 C1 C3 . . 111.43(17)
O2 C1 C2 . . 108.3(2)
O2 C1 C3 . . 111.6(2)
C2 C1 C3 . . 111.50(18)
C1 C2 H1c2 . . 109.47
C1 C2 H2c2 . . 109.47
C1 C2 H3c2 . . 109.47
H1c2 C2 H2c2 . . 109.47
H1c2 C2 H3c2 . . 109.47
H2c2 C2 H3c2 . . 109.47
C1 C3 H1c3 . . 109.47
C1 C3 H2c3 . . 109.47
C1 C3 H3c3 . . 109.47
H1c3 C3 H2c3 . . 109.47
H1c3 C3 H3c3 . . 109.47
H2c3 C3 H3c3 . . 109.47
P1 C4 C5 . . 114.9(2)
P1 C4 C6 . . 112.9(2)
P1 C4 H1c4 . . 103.96
C5 C4 C6 . . 112.4(2)
C5 C4 H1c4 . . 104.59
C6 C4 H1c4 . . 107.07
C4 C5 H1c5 . . 109.47
C4 C5 H2c5 . . 109.47
C4 C5 H3c5 . . 109.47
H1c5 C5 H2c5 . . 109.47
H1c5 C5 H3c5 . . 109.47
H2c5 C5 H3c5 . . 109.47
C4 C6 H1c6 . . 109.47
C4 C6 H2c6 . . 109.47
C4 C6 H3c6 . . 109.47
H1c6 C6 H2c6 . . 109.47
H1c6 C6 H3c6 . . 109.47
H2c6 C6 H3c6 . . 109.47
P1 C7 C8 . . 110.47(19)
P1 C7 C9 . . 110.0(2)
P1 C7 H1c7 . . 108.43
C8 C7 C9 . . 109.4(2)
C8 C7 H1c7 . . 109.02
C9 C7 H1c7 . . 109.51
C7 C8 H1c8 . . 109.47
C7 C8 H2c8 . . 109.47
C7 C8 H3c8 . . 109.47
H1c8 C8 H2c8 . . 109.47
H1c8 C8 H3c8 . . 109.47
H2c8 C8 H3c8 . . 109.47
C7 C9 H1c9 . . 109.47
C7 C9 H2c9 . . 109.47
C7 C9 H3c9 . . 109.47
H1c9 C9 H2c9 . . 109.47
H1c9 C9 H3c9 . . 109.47
H2c9 C9 H3c9 . . 109.47

loop_
_geom_bond_atom_site_label_1
_geom_bond_atom_site_label_2
_geom_bond_site_symmetry_2
_geom_bond_distance
V1 Cl1 . 2.3105(13)
V1 O1 . 1.986(2)
V1 O2 . 2.0014(17)
V1 O2 2_656 2.003(2)
V1 O3 . 1.586(2)
P1 O1 . 1.5333(17)
P1 C1 . 1.861(3)
P1 C4 . 1.802(3)
P1 C7 . 1.814(3)
O2 C1 . 1.448(3)
C1 C2 . 1.514(4)
C1 C3 . 1.522(3)
C2 H1c2 . 0.96
C2 H2c2 . 0.96
C2 H3c2 . 0.96
C3 H1c3 . 0.96
C3 H2c3 . 0.96
C3 H3c3 . 0.96
C4 C5 . 1.532(4)
C4 C6 . 1.533(4)
C4 H1c4 . 0.96
C5 H1c5 . 0.96
C5 H2c5 . 0.96
C5 H3c5 . 0.96
C6 H1c6 . 0.96
C6 H2c6 . 0.96
C6 H3c6 . 0.96
C7 C8 . 1.525(4)
C7 C9 . 1.532(4)
C7 H1c7 . 0.96
C8 H1c8 . 0.96
C8 H2c8 . 0.96
C8 H3c8 . 0.96
C9 H1c9 . 0.96
C9 H2c9 . 0.96
C9 H3c9 . 0.96

loop_
_geom_hbond_atom_site_label_D
_geom_hbond_atom_site_label_H
_geom_hbond_atom_site_label_A
_geom_hbond_site_symmetry_A
_geom_hbond_distance_DH
_geom_hbond_distance_HA
_geom_hbond_distance_DA
_geom_hbond_angle_DHA
C3 H2C3 Cl1 2_656 0.96 2.68 3.425(3) 135
C4 H1C4 Cl1 2_655 0.96 2.77 3.578(3) 142

_cod_database_fobs_code 2241679
